data_7058221
loop_
_publ_author_name
'Dutta, Basudeb'
'Maity, Suvendu'
'Ghosh, Soumen'
'Sinha, Chittaranjan'
'Mir, Mohammad Hedayetullah'

_publ_section_title
;
 An acetylenedicarboxylato-bridged Mn(ii)-based 1D coordination polymer:
 electrochemical CO2 reduction and magnetic properties
;
_journal_issue 13
_journal_name_full 'New Journal of Chemistry'
_journal_page_first 5167
_journal_paper_doi 10.1039/C8NJ06387G
_journal_volume 43
_journal_year 2019
_chemical_formula_moiety 'C26 H22 Mn N2 O6'
_chemical_formula_sum 'C26 H22 Mn N2 O6'
_chemical_formula_weight 512.95
_space_group_crystal_system monoclinic
_space_group_IT_number 15
_space_group_name_Hall '-C 2yc'
_space_group_name_H-M_alt 'C 1 2/c 1'
_symmetry_space_group_name_Hall '-C 2yc'
_symmetry_space_group_name_H-M 'C 1 2/c 1'
_atom_sites_solution_hydrogens mixed
_audit_creation_method SHELXL-2016/6
_audit_update_record
;
2019-02-19 deposited with the CCDC.    2019-02-28 downloaded from the CCDC.
;
_cell_angle_alpha 90
_cell_angle_beta 115.055(2)
_cell_angle_gamma 90
_cell_formula_units_Z 4
_cell_length_a 9.9338(6)
_cell_length_b 27.9007(17)
_cell_length_c 9.4653(5)
_cell_measurement_reflns_used 8418
_cell_measurement_temperature 293(2)
_cell_measurement_theta_max 28.28
_cell_measurement_theta_min 2.79
_cell_volume 2376.5(2)
_computing_cell_refinement 'Bruker SAINT'
_computing_data_collection 'Bruker APEX2'
_computing_data_reduction 'Bruker SAINT'
_computing_molecular_graphics 'Bruker SHELXTL'
_computing_publication_material 'Bruker SHELXTL'
_computing_structure_refinement 'SHELXL-2014 (Sheldrick 2014)'
_computing_structure_solution 'SHELXS-97 (Sheldrick 2008)'
_diffrn_ambient_temperature 293(2)
_diffrn_measured_fraction_theta_full 0.981
_diffrn_measured_fraction_theta_max 0.981
_diffrn_measurement_device_type 'Bruker APEX-II CCD'
_diffrn_measurement_method '\f and \w scans'
_diffrn_radiation_type MoK\a
_diffrn_radiation_wavelength 0.71073
_diffrn_reflns_av_R_equivalents 0.0488
_diffrn_reflns_av_unetI/netI 0.0322
_diffrn_reflns_Laue_measured_fraction_full 0.981
_diffrn_reflns_Laue_measured_fraction_max 0.981
_diffrn_reflns_limit_h_max 11
_diffrn_reflns_limit_h_min -11
_diffrn_reflns_limit_k_max 31
_diffrn_reflns_limit_k_min -33
_diffrn_reflns_limit_l_max 11
_diffrn_reflns_limit_l_min -11
_diffrn_reflns_number 14792
_diffrn_reflns_point_group_measured_fraction_full 0.981
_diffrn_reflns_point_group_measured_fraction_max 0.981
_diffrn_reflns_theta_full 24.996
_diffrn_reflns_theta_max 24.996
_diffrn_reflns_theta_min 2.920
_diffrn_source Mo
_exptl_absorpt_coefficient_mu 0.596
_exptl_absorpt_correction_type multi-scan
_exptl_crystal_colour colourless
_exptl_crystal_density_diffrn 1.434
_exptl_crystal_description rectangular
_exptl_crystal_F_000 1410
_exptl_crystal_size_max 0.462
_exptl_crystal_size_mid 0.256
_exptl_crystal_size_min 0.182
_exptl_transmission_factor_max 0.814
_exptl_transmission_factor_min 0.752
_refine_diff_density_max 0.979
_refine_diff_density_min -0.693
_refine_diff_density_rms 0.090
_refine_ls_extinction_method none
_refine_ls_goodness_of_fit_ref 1.109
_refine_ls_hydrogen_treatment mixed
_refine_ls_matrix_type full
_refine_ls_number_parameters 202
_refine_ls_number_reflns 2072
_refine_ls_number_restraints 76
_refine_ls_restrained_S_all 1.092
_refine_ls_R_factor_all 0.0934
_refine_ls_R_factor_gt 0.0769
_refine_ls_shift/su_max 0.007
_refine_ls_shift/su_mean 0.001
_refine_ls_structure_factor_coef Fsqd
_refine_ls_weighting_details 'w=1/[\s^2^(Fo^2^)+(0.0979P)^2^+14.9741P] where P=(Fo^2^+2Fc^2^)/3'
_refine_ls_weighting_scheme calc
_refine_ls_wR_factor_gt 0.2076
_refine_ls_wR_factor_ref 0.2228
_reflns_Friedel_coverage 0.000
_reflns_number_gt 1674
_reflns_number_total 2072
_reflns_threshold_expression 'I > 2\s(I)'
_cod_data_source_file c8nj06387g2.cif
_cod_data_source_block 850Ext_0m_a
_cod_depositor_comments 'Adding full bibliography for 7058221.cif.'
_cod_database_code 7058221
_shelx_shelxl_version_number 2016/6
_shelx_space_group_comment
;
The symmetry employed for this shelxl refinement is uniquely defined
by the following loop, which should always be used as a source of
symmetry information in preference to the above space-group names.
They are only intended as comments.
;

loop_
_space_group_symop_operation_xyz
'x, y, z'
'-x, y, -z+1/2'
'x+1/2, y+1/2, z'
'-x+1/2, y+1/2, -z+1/2'
'-x, -y, -z'
'x, -y, z-1/2'
'-x+1/2, -y+1/2, -z'
'x+1/2, -y+1/2, z-1/2'

loop_
_atom_site_label
_atom_site_type_symbol
_atom_site_fract_x
_atom_site_fract_y
_atom_site_fract_z
_atom_site_U_iso_or_equiv
_atom_site_adp_type
_atom_site_occupancy
_atom_site_site_symmetry_order
_atom_site_calc_flag
_atom_site_refinement_flags_posn
_atom_site_refinement_flags_adp
_atom_site_refinement_flags_occupancy
_atom_site_disorder_assembly
_atom_site_disorder_group
Mn1 Mn 1.000000 0.22489(4) 0.750000 0.0363(4) Uani 1 2 d DS T P A 4
O2 O 0.7750(3) 0.22494(13) 0.7355(4) 0.0443(9) Uani 1 1 d . . . A 4
O1 O 1.0840(4) 0.21915(15) 1.0025(4) 0.0497(10) Uani 1 1 d D . . A 4
H1A H 1.019(4) 0.214(2) 1.038(5) 0.075 Uiso 1 1 d D U . B 4
H1B H 1.138(6) 0.2409(17) 1.058(5) 0.075 Uiso 1 1 d D U . C 4
O3 O 0.8056(4) 0.19274(17) 0.9643(5) 0.0662(13) Uani 1 1 d . . . A 4
N2 N 1.000000 0.3068(2) 0.750000 0.0481(15) Uani 1 2 d S T P A 4
C2 C 0.7299(5) 0.2075(2) 0.8319(6) 0.0449(12) Uani 1 1 d . . . A 4
N1 N 1.000000 0.1437(2) 0.750000 0.0455(15) Uani 1 2 d S T P A 4
C14 C 1.000000 0.461(4) 0.750000 0.043(12) Uani 0.554(14) 2 d S TU P D 1
C3 C 0.5650(6) 0.2059(2) 0.7747(7) 0.0458(12) Uani 1 1 d . . . . .
C13 C 1.000000 0.4072(3) 0.750000 0.0442(17) Uani 1 2 d S T P . .
C12 C 0.9234(7) 0.3805(2) 0.8164(7) 0.0564(15) Uani 1 1 d . . . . .
H12 H 0.869996 0.396068 0.863032 0.068 Uiso 1 1 calc R U . . .
C11 C 0.9259(7) 0.3314(2) 0.8138(7) 0.0569(15) Uani 1 1 d . . . . .
H11 H 0.873063 0.314660 0.858758 0.068 Uiso 1 1 calc R U . A 4
C6 C 1.000000 0.0428(3) 0.750000 0.063(2) Uani 1 2 d S T P . .
C4 C 1.1057(7) 0.1185(2) 0.8624(8) 0.0611(16) Uani 1 1 d . . . . .
H4 H 1.180525 0.135121 0.942352 0.073 Uiso 1 1 calc R U . A 4
C5 C 1.1101(8) 0.0693(2) 0.8663(9) 0.0696(18) Uani 1 1 d . . . . .
H5 H 1.187023 0.053628 0.947065 0.084 Uiso 1 1 calc R U . . .
C7 C 1.000000 -0.0109(4) 0.750000 0.073(3) Uani 1 2 d S TU P . .
C17 C 1.000000 0.5617(15) 0.750000 0.053(9) Uani 0.554(14) 2 d S TU P D 1
H17 H 0.999999 0.595078 0.749998 0.064 Uiso 0.554(14) 2 calc R U P D 1
C8 C 1.0769(10) -0.0357(3) 0.8868(10) 0.094(2) Uani 1 1 d . U . . .
H8 H 1.128754 -0.019326 0.979721 0.112 Uiso 1 1 calc R U . . .
C10 C 1.000000 -0.1094(5) 0.750000 0.101(4) Uani 1 2 d S TU P . .
H10 H 1.000001 -0.142747 0.750000 0.122 Uiso 1 2 calc R U P . .
C9 C 1.0759(11) -0.0867(4) 0.8844(12) 0.105(3) Uani 1 1 d . U . . .
H9 H 1.127735 -0.103964 0.975510 0.126 Uiso 1 1 calc R U . . .
C15 C 0.8767(15) 0.4860(4) 0.7413(15) 0.064(3) Uani 0.554(14) 1 d . U P D 1
H15 H 0.793636 0.469558 0.736770 0.077 Uiso 0.554(14) 1 calc R U P D 1
C16 C 0.8775(16) 0.5358(5) 0.7394(17) 0.071(4) Uani 0.554(14) 1 d . U P D 1
H16 H 0.792864 0.552178 0.730693 0.085 Uiso 0.554(14) 1 calc R U P D 1
C14A C 1.000000 0.457(6) 0.750000 0.04(2) Uani 0.446(14) 2 d S TU P D 2
C17A C 0.976(5) 0.559(2) 0.765(5) 0.065(13) Uani 0.223(7) 1 d . U P D 2
C15A C 0.9482(17) 0.4866(5) 0.8427(19) 0.062(4) Uani 0.446(14) 1 d . U P D 2
H15A H 0.912576 0.470956 0.906667 0.074 Uiso 0.446(14) 1 calc R U P D 2
C16A C 0.9474(18) 0.5357(5) 0.844(2) 0.065(4) Uani 0.446(14) 1 d . U P D 2
H16A H 1.004149 0.546550 0.951245 0.078 Uiso 0.446(14) 1 calc R U P D 2

loop_
_atom_site_aniso_label
_atom_site_aniso_U_11
_atom_site_aniso_U_22
_atom_site_aniso_U_33
_atom_site_aniso_U_23
_atom_site_aniso_U_13
_atom_site_aniso_U_12
Mn1 0.0235(6) 0.0427(7) 0.0407(6) 0.000 0.0117(4) 0.000
O2 0.0216(16) 0.061(2) 0.049(2) 0.0113(16) 0.0131(15) 0.0039(14)
O1 0.036(2) 0.067(3) 0.042(2) -0.0077(17) 0.0137(17) -0.0086(17)
O3 0.037(2) 0.094(3) 0.063(3) 0.034(2) 0.017(2) 0.008(2)
N2 0.036(3) 0.061(4) 0.049(4) 0.000 0.020(3) 0.000
C2 0.026(2) 0.054(3) 0.053(3) 0.006(2) 0.014(2) 0.005(2)
N1 0.043(3) 0.039(3) 0.055(4) 0.000 0.022(3) 0.000
C14 0.043(12) 0.043(12) 0.043(12) 0.000 0.018(5) 0.000
C3 0.031(2) 0.053(3) 0.054(3) 0.006(2) 0.018(2) 0.000(2)
C13 0.032(4) 0.055(5) 0.045(4) 0.000 0.015(3) 0.000
C12 0.056(3) 0.056(4) 0.072(4) -0.013(3) 0.041(3) -0.005(3)
C11 0.065(4) 0.050(3) 0.075(4) -0.002(3) 0.048(3) -0.009(3)
C6 0.081(6) 0.039(4) 0.100(7) 0.000 0.069(6) 0.000
C4 0.052(3) 0.053(4) 0.069(4) 0.003(3) 0.016(3) 0.002(3)
C5 0.069(4) 0.049(4) 0.091(5) 0.014(3) 0.034(4) 0.013(3)
C7 0.073(3) 0.073(3) 0.074(3) 0.000 0.0322(14) 0.000
C17 0.053(9) 0.053(9) 0.054(9) 0.000 0.023(4) 0.000
C8 0.094(3) 0.093(3) 0.095(3) -0.0002(10) 0.0410(14) 0.0004(10)
C10 0.101(4) 0.101(4) 0.102(4) 0.000 0.0438(19) 0.000
C9 0.106(3) 0.105(3) 0.106(3) 0.0013(10) 0.0458(15) 0.0004(10)
C15 0.064(4) 0.064(4) 0.064(4) -0.0003(10) 0.0274(18) 0.0001(10)
C16 0.071(4) 0.071(4) 0.071(4) -0.0006(10) 0.0301(19) 0.0007(10)
C14A 0.04(2) 0.04(2) 0.04(2) 0.000 0.019(8) 0.000
C17A 0.065(13) 0.065(13) 0.065(13) -0.0001(11) 0.028(6) 0.0001(11)
C15A 0.062(4) 0.062(4) 0.062(4) 0.0001(10) 0.026(2) 0.0001(10)
C16A 0.065(4) 0.065(4) 0.065(4) -0.0003(10) 0.028(2) 0.0003(10)

loop_
_atom_type_symbol
_atom_type_description
_atom_type_scat_dispersion_real
_atom_type_scat_dispersion_imag
_atom_type_scat_source
C C 0.0033 0.0016 'International Tables Vol C Tables 4.2.6.8 and 6.1.1.4'
H H 0.0000 0.0000 'International Tables Vol C Tables 4.2.6.8 and 6.1.1.4'
N N 0.0061 0.0033 'International Tables Vol C Tables 4.2.6.8 and 6.1.1.4'
O O 0.0106 0.0060 'International Tables Vol C Tables 4.2.6.8 and 6.1.1.4'
Mn Mn 0.3368 0.7283 'International Tables Vol C Tables 4.2.6.8 and 6.1.1.4'

loop_
_geom_angle_atom_site_label_1
_geom_angle_atom_site_label_2
_geom_angle_atom_site_label_3
_geom_angle
_geom_angle_site_symmetry_1
_geom_angle_site_symmetry_3
O1 Mn1 O1 171.6(2) 2_756 .
O1 Mn1 O2 91.42(14) 2_756 .
O1 Mn1 O2 88.58(14) . .
O1 Mn1 N1 85.78(11) 2_756 .
O1 Mn1 N1 85.78(11) . .
O2 Mn1 N1 90.03(10) . .
O2 Mn1 N1 90.04(10) 2_756 .
O1 Mn1 N2 94.22(11) 2_756 .
O1 Mn1 N2 94.22(11) . .
O2 Mn1 N2 89.97(10) . .
O2 Mn1 N2 89.96(10) 2_756 .
N1 Mn1 N2 180.0 . .
C2 O2 Mn1 128.2(3) . .
Mn1 O1 H1A 116(3) . .
Mn1 O1 H1B 119(3) . .
H1A O1 H1B 106(4) . .
C11 N2 C11 117.5(7) . 2_756
C11 N2 Mn1 121.3(4) . .
C11 N2 Mn1 121.3(4) 2_756 .
O3 C2 O2 127.7(4) . .
O3 C2 C3 117.6(5) . .
O2 C2 C3 114.6(4) . .
C4 N1 C4 116.3(7) 2_756 .
C4 N1 Mn1 121.8(4) 2_756 .
C4 N1 Mn1 121.8(4) . .
C15 C14 C15 120(8) . 2_756
C15 C14 C13 120(4) . .
C15 C14 C13 120(4) 2_756 .
C3 C3 C2 177.4(6) 2_656 .
C12 C13 C12 115.1(7) 2_756 .
C12 C13 C14A 122.5(4) 2_756 .
C12 C13 C14A 122.5(4) . .
C12 C13 C14 122.5(4) 2_756 .
C12 C13 C14 122.5(4) . .
C11 C12 C13 120.7(5) . .
C11 C12 H12 119.6 . .
C13 C12 H12 119.6 . .
N2 C11 C12 123.0(5) . .
N2 C11 H11 118.5 . .
C12 C11 H11 118.5 . .
C5 C6 C5 115.8(8) 2_756 .
C5 C6 C7 122.1(4) 2_756 .
C5 C6 C7 122.1(4) . .
N1 C4 C5 123.6(6) . .
N1 C4 H4 118.2 . .
C5 C4 H4 118.2 . .
C4 C5 C6 120.3(6) . .
C4 C5 H5 119.9 . .
C6 C5 H5 119.9 . .
C8 C7 C8 119.7(11) . 2_756
C8 C7 C6 120.2(6) . .
C8 C7 C6 120.2(6) 2_756 .
C16 C17 C16 117(3) 2_756 .
C16 C17 H17 121.6 2_756 .
C16 C17 H17 121.6 . .
C7 C8 C9 119.4(9) . .
C7 C8 H8 120.3 . .
C9 C8 H8 120.3 . .
C9 C10 C9 123.2(15) 2_756 .
C9 C10 H10 118.4 2_756 .
C9 C10 H10 118.4 . .
C10 C9 C8 119.2(11) . .
C10 C9 H9 120.4 . .
C8 C9 H9 120.4 . .
C16 C15 C14 119(4) . .
C16 C15 H15 119.6 . .
C14 C15 H15 120.9 . .
C17 C16 C15 122.2(18) . .
C17 C16 H16 118.9 . .
C15 C16 H16 118.9 . .
C13 C14A C15A 124(5) . 2_756
C13 C14A C15A 124(5) . .
C15A C14A C15A 111(10) 2_756 .
C17A C17A C16A 137(5) 2_756 .
C17A C17A C16A 27(3) 2_756 2_756
C16A C17A C16A 120(5) . 2_756
C16A C15A C14A 125(5) . .
C16A C15A H15A 118.2 . .
C14A C15A H15A 116.8 . .
C17A C16A C15A 126(4) . .
C17A C16A H16A 108.2 . .
C15A C16A H16A 108.2 . .
C17A C16A H16A 108.2 2_756 .

loop_
_geom_bond_atom_site_label_1
_geom_bond_atom_site_label_2
_geom_bond_distance
_geom_bond_site_symmetry_2
Mn1 O1 2.178(4) 2_756
Mn1 O1 2.178(4) .
Mn1 O2 2.181(3) .
Mn1 O2 2.181(3) 2_756
Mn1 N1 2.265(6) .
Mn1 N2 2.285(7) .
O2 C2 1.271(6) .
O1 H1A 0.85(2) .
O1 H1B 0.83(2) .
O3 C2 1.228(6) .
N2 C11 1.325(7) .
N2 C11 1.325(7) 2_756
C2 C3 1.493(7) .
N1 C4 1.336(7) 2_756
N1 C4 1.336(7) .
C14 C15 1.38(6) .
C14 C15 1.38(6) 2_756
C14 C13 1.51(11) .
C3 C3 1.172(10) 2_656
C13 C12 1.391(7) 2_756
C13 C12 1.391(7) .
C13 C14A 1.40(16) .
C12 C11 1.368(8) .
C12 H12 0.9300 .
C11 H11 0.9300 .
C6 C5 1.391(8) 2_756
C6 C5 1.391(8) .
C6 C7 1.499(13) .
C4 C5 1.372(9) .
C4 H4 0.9300 .
C5 H5 0.9300 .
C7 C8 1.380(10) .
C7 C8 1.380(10) 2_756
C17 C16 1.38(3) 2_756
C17 C16 1.38(3) .
C17 H17 0.9300 .
C8 C9 1.422(13) .
C8 H8 0.9300 .
C10 C9 1.333(11) 2_756
C10 C9 1.333(11) .
C10 H10 0.9300 .
C9 H9 0.9300 .
C15 C16 1.388(18) .
C15 H15 0.9300 .
C16 H16 0.9300 .
C14A C15A 1.44(9) 2_756
C14A C15A 1.44(9) .
C17A C17A 0.65(10) 2_756
C17A C16A 1.12(5) .
C17A C16A 1.65(6) 2_756
C15A C16A 1.37(2) .
C15A H15A 0.9300 .
C16A H16A 0.9800 .
